data_7104544
loop_
_publ_author_name
'Xiao, Yuanjing'
'Zhang, Junliang'

_publ_section_title
;
 Furans versus 4H-pyrans: catalyst-controlled regiodivergent tandem
 Michael addition-cyclization reaction of 2-(1-alkynyl)-2-alken-1-ones
 with 1,3-dicarbonyl compounds.
;
_journal_issue 24
_journal_name_full 'Chemical communications (Cambridge, England)'
_journal_page_first 3594
_journal_page_last 3596
_journal_paper_doi 10.1039/b905267d
_journal_volume 34
_journal_year 2009
_chemical_formula_sum 'C24 H24 O4'
_chemical_formula_weight 376.43
_chemical_name_systematic
;
?
;
_space_group_IT_number 14
_symmetry_cell_setting monoclinic
_symmetry_space_group_name_Hall '-P 2ybc'
_symmetry_space_group_name_H-M 'P 1 21/c 1'
_atom_sites_solution_hydrogens geom
_atom_sites_solution_primary direct
_atom_sites_solution_secondary difmap
_audit_creation_method SHELXL-97
_cell_angle_alpha 90.00
_cell_angle_beta 101.2150(10)
_cell_angle_gamma 90.00
_cell_formula_units_Z 4
_cell_length_a 21.7484(4)
_cell_length_b 8.3844(2)
_cell_length_c 11.0805(2)
_cell_measurement_temperature 173(2)
_cell_volume 1981.92(7)
_computing_structure_refinement 'SHELXL-97 (Sheldrick, 1997)'
_computing_structure_solution 'SHELXS-97 (Sheldrick, 1990)'
_diffrn_ambient_temperature 173(2)
_diffrn_measured_fraction_theta_full 0.996
_diffrn_measured_fraction_theta_max 0.996
_diffrn_radiation_monochromator graphite
_diffrn_radiation_source 'fine-focus sealed tube'
_diffrn_radiation_type MoK\a
_diffrn_radiation_wavelength 0.71073
_diffrn_reflns_av_R_equivalents 0.0230
_diffrn_reflns_av_sigmaI/netI 0.0201
_diffrn_reflns_limit_h_max 25
_diffrn_reflns_limit_h_min -25
_diffrn_reflns_limit_k_max 9
_diffrn_reflns_limit_k_min -9
_diffrn_reflns_limit_l_max 13
_diffrn_reflns_limit_l_min -13
_diffrn_reflns_number 17045
_diffrn_reflns_theta_full 25.01
_diffrn_reflns_theta_max 25.01
_diffrn_reflns_theta_min 1.91
_exptl_absorpt_coefficient_mu 0.085
_exptl_absorpt_correction_T_max 1
_exptl_absorpt_correction_T_min 0.820104
_exptl_absorpt_correction_type multi-scan
_exptl_crystal_colour colorless
_exptl_crystal_density_diffrn 1.262
_exptl_crystal_density_method 'not measured'
_exptl_crystal_description block
_exptl_crystal_F_000 800
_exptl_crystal_size_max 0.452
_exptl_crystal_size_mid 0.266
_exptl_crystal_size_min 0.242
_refine_diff_density_max 0.236
_refine_diff_density_min -0.161
_refine_diff_density_rms 0.032
_refine_ls_extinction_coef 0.0030(9)
_refine_ls_extinction_expression Fc^*^=kFc[1+0.001xFc^2^\l^3^/sin(2\q)]^-1/4^
_refine_ls_extinction_method SHELXL
_refine_ls_goodness_of_fit_ref 1.039
_refine_ls_hydrogen_treatment constr
_refine_ls_matrix_type full
_refine_ls_number_parameters 254
_refine_ls_number_reflns 3476
_refine_ls_number_restraints 0
_refine_ls_restrained_S_all 1.039
_refine_ls_R_factor_all 0.0426
_refine_ls_R_factor_gt 0.0366
_refine_ls_shift/su_max 0.001
_refine_ls_shift/su_mean 0.000
_refine_ls_structure_factor_coef Fsqd
_refine_ls_weighting_details 'calc w=1/[\s^2^(Fo^2^)+(0.0419P)^2^+0.7672P] where P=(Fo^2^+2Fc^2^)/3'
_refine_ls_weighting_scheme calc
_refine_ls_wR_factor_gt 0.0935
_refine_ls_wR_factor_ref 0.0985
_reflns_number_gt 3025
_reflns_number_total 3476
_reflns_threshold_expression >2sigma(I)
_cod_data_source_file b905267d.txt
_cod_data_source_block z
_cod_depositor_comments
;
The following automatic conversions were performed:
'_symmetry_cell_setting' value 'Monoclinic' changed to 'monoclinic'
according to '/home/saulius/struct/CIF-dictionaries/cif_core.dic'
dictionary named 'cif_core.dic' version 2.4.1 from 2010-06-29.

Automatic conversion script
Id: cif_fix_enum 1527 2010-12-29 10:47:43Z saulius 
;
_cod_original_sg_symbol_H-M P2(1)/c
_cod_database_code 7104544

loop_
_symmetry_equiv_pos_as_xyz
'x, y, z'
'-x, y+1/2, -z+1/2'
'-x, -y, -z'
'x, -y-1/2, z-1/2'

loop_
_atom_site_label
_atom_site_type_symbol
_atom_site_fract_x
_atom_site_fract_y
_atom_site_fract_z
_atom_site_U_iso_or_equiv
_atom_site_adp_type
_atom_site_occupancy
_atom_site_symmetry_multiplicity
_atom_site_calc_flag
_atom_site_refinement_flags
_atom_site_disorder_assembly
_atom_site_disorder_group
O1 O 0.25002(5) 0.79870(14) 0.64727(10) 0.0489(3) Uani 1 1 d . . .
O2 O 0.10031(5) 0.81600(13) 0.51262(11) 0.0477(3) Uani 1 1 d . . .
O3 O 0.57638(5) 0.29713(14) 0.35366(11) 0.0504(3) Uani 1 1 d . . .
O4 O 0.32019(5) 0.29542(11) 0.54762(9) 0.0376(3) Uani 1 1 d . . .
C1 C 0.12657(6) 0.48648(15) 0.40231(12) 0.0297(3) Uani 1 1 d . . .
C2 C 0.12053(7) 0.47997(18) 0.27560(13) 0.0381(3) Uani 1 1 d . . .
H2A H 0.1512 0.5298 0.2377 0.046 Uiso 1 1 calc R . .
C3 C 0.07039(8) 0.4017(2) 0.20342(15) 0.0460(4) Uani 1 1 d . . .
H3A H 0.0667 0.3990 0.1166 0.055 Uiso 1 1 calc R . .
C4 C 0.02590(7) 0.32802(19) 0.25696(16) 0.0456(4) Uani 1 1 d . . .
H4A H -0.0077 0.2713 0.2076 0.055 Uiso 1 1 calc R . .
C5 C 0.03028(7) 0.33685(19) 0.38251(16) 0.0457(4) Uani 1 1 d . . .
H5A H -0.0009 0.2886 0.4197 0.055 Uiso 1 1 calc R . .
C6 C 0.08013(7) 0.41601(18) 0.45445(14) 0.0381(3) Uani 1 1 d . . .
H6A H 0.0826 0.4223 0.5409 0.046 Uiso 1 1 calc R . .
C7 C 0.39631(6) 0.35737(16) 0.42218(12) 0.0318(3) Uani 1 1 d . . .
C8 C 0.41727(7) 0.45511(18) 0.33781(14) 0.0393(4) Uani 1 1 d . . .
H8A H 0.3902 0.5356 0.2971 0.047 Uiso 1 1 calc R . .
C9 C 0.47659(7) 0.43885(18) 0.31109(14) 0.0409(4) Uani 1 1 d . . .
H9A H 0.4899 0.5075 0.2529 0.049 Uiso 1 1 calc R . .
C10 C 0.51625(7) 0.32195(18) 0.36982(14) 0.0376(3) Uani 1 1 d . . .
C11 C 0.49548(7) 0.22073(19) 0.45167(15) 0.0436(4) Uani 1 1 d . . .
H11A H 0.5222 0.1381 0.4900 0.052 Uiso 1 1 calc R . .
C12 C 0.43653(7) 0.23783(18) 0.47859(14) 0.0400(4) Uani 1 1 d . . .
H12A H 0.4232 0.1678 0.5359 0.048 Uiso 1 1 calc R . .
C13 C 0.26308(7) 0.34970(17) 0.56732(14) 0.0363(3) Uani 1 1 d . . .
C14 C 0.24228(6) 0.46964(16) 0.48887(12) 0.0295(3) Uani 1 1 d . . .
C15 C 0.28880(6) 0.49135(16) 0.41509(12) 0.0306(3) Uani 1 1 d . . .
H15A H 0.2873 0.5663 0.3503 0.037 Uiso 1 1 calc R . .
C16 C 0.33533(6) 0.38565(16) 0.45441(12) 0.0308(3) Uani 1 1 d . . .
C17 C 0.23800(9) 0.2694(2) 0.66646(18) 0.0588(5) Uani 1 1 d . . .
H17A H 0.1975 0.3167 0.6726 0.088 Uiso 1 1 calc R . .
H17B H 0.2675 0.2828 0.7448 0.088 Uiso 1 1 calc R . .
H17C H 0.2324 0.1555 0.6476 0.088 Uiso 1 1 calc R . .
C18 C 0.18267(6) 0.56458(15) 0.48427(12) 0.0291(3) Uani 1 1 d . . .
H18A H 0.1740 0.5680 0.5696 0.035 Uiso 1 1 calc R . .
C19 C 0.19355(6) 0.73706(16) 0.44604(12) 0.0308(3) Uani 1 1 d . . .
H19A H 0.2042 0.7368 0.3622 0.037 Uiso 1 1 calc R . .
C20 C 0.13599(7) 0.84235(17) 0.44472(14) 0.0354(3) Uani 1 1 d . . .
C21 C 0.12764(9) 0.9790(2) 0.3570(2) 0.0659(6) Uani 1 1 d . . .
H21A H 0.0897 1.0383 0.3643 0.099 Uiso 1 1 calc R . .
H21B H 0.1237 0.9388 0.2728 0.099 Uiso 1 1 calc R . .
H21C H 0.1641 1.0499 0.3762 0.099 Uiso 1 1 calc R . .
C22 C 0.24774(7) 0.81257(16) 0.53786(14) 0.0363(3) Uani 1 1 d . . .
C23 C 0.29657(8) 0.9025(2) 0.48767(18) 0.0554(5) Uani 1 1 d . . .
H23A H 0.3280 0.9445 0.5558 0.083 Uiso 1 1 calc R . .
H23B H 0.2768 0.9912 0.4367 0.083 Uiso 1 1 calc R . .
H23C H 0.3169 0.8309 0.4375 0.083 Uiso 1 1 calc R . .
C24 C 0.60108(8) 0.4056(2) 0.27686(16) 0.0533(4) Uani 1 1 d . . .
H24A H 0.6441 0.3747 0.2729 0.080 Uiso 1 1 calc R . .
H24B H 0.6010 0.5135 0.3107 0.080 Uiso 1 1 calc R . .
H24C H 0.5752 0.4033 0.1940 0.080 Uiso 1 1 calc R . .

loop_
_atom_site_aniso_label
_atom_site_aniso_U_11
_atom_site_aniso_U_22
_atom_site_aniso_U_33
_atom_site_aniso_U_23
_atom_site_aniso_U_13
_atom_site_aniso_U_12
O1 0.0493(7) 0.0522(7) 0.0425(7) -0.0139(5) 0.0024(5) -0.0018(5)
O2 0.0422(6) 0.0472(6) 0.0571(7) -0.0054(5) 0.0182(5) 0.0066(5)
O3 0.0332(6) 0.0595(7) 0.0592(7) 0.0000(6) 0.0102(5) 0.0071(5)
O4 0.0369(6) 0.0327(5) 0.0432(6) 0.0081(4) 0.0075(4) 0.0061(4)
C1 0.0292(7) 0.0251(6) 0.0350(7) -0.0001(6) 0.0063(6) 0.0046(5)
C2 0.0385(8) 0.0405(8) 0.0361(8) -0.0030(6) 0.0092(6) -0.0037(6)
C3 0.0484(9) 0.0484(9) 0.0375(8) -0.0055(7) -0.0005(7) -0.0012(8)
C4 0.0356(8) 0.0388(8) 0.0563(10) -0.0039(7) -0.0060(7) -0.0002(7)
C5 0.0320(8) 0.0421(9) 0.0636(11) 0.0045(8) 0.0109(7) -0.0035(7)
C6 0.0374(8) 0.0390(8) 0.0394(8) 0.0019(6) 0.0114(6) 0.0000(6)
C7 0.0319(7) 0.0282(7) 0.0331(7) -0.0056(6) 0.0007(6) 0.0012(6)
C8 0.0367(8) 0.0355(8) 0.0451(8) 0.0056(7) 0.0066(7) 0.0077(6)
C9 0.0402(8) 0.0397(8) 0.0436(9) 0.0025(7) 0.0102(7) 0.0014(7)
C10 0.0302(7) 0.0401(8) 0.0405(8) -0.0094(6) 0.0024(6) 0.0019(6)
C11 0.0365(8) 0.0422(8) 0.0497(9) 0.0054(7) 0.0027(7) 0.0116(7)
C12 0.0392(8) 0.0361(8) 0.0436(8) 0.0055(7) 0.0050(7) 0.0054(6)
C13 0.0356(8) 0.0325(7) 0.0409(8) 0.0039(6) 0.0081(6) 0.0027(6)
C14 0.0319(7) 0.0269(7) 0.0284(7) -0.0033(5) 0.0024(5) -0.0014(5)
C15 0.0341(7) 0.0272(7) 0.0295(7) 0.0004(5) 0.0037(6) 0.0019(6)
C16 0.0343(7) 0.0267(7) 0.0299(7) -0.0020(5) 0.0029(6) -0.0010(6)
C17 0.0593(11) 0.0563(11) 0.0664(12) 0.0285(9) 0.0260(9) 0.0155(9)
C18 0.0317(7) 0.0288(7) 0.0275(7) -0.0002(5) 0.0074(5) 0.0009(5)
C19 0.0335(7) 0.0284(7) 0.0313(7) -0.0007(6) 0.0083(6) 0.0011(6)
C20 0.0313(7) 0.0317(7) 0.0416(8) -0.0043(6) 0.0031(6) 0.0006(6)
C21 0.0525(11) 0.0541(11) 0.0914(15) 0.0296(10) 0.0147(10) 0.0169(9)
C22 0.0343(8) 0.0277(7) 0.0466(9) -0.0064(6) 0.0068(6) 0.0044(6)
C23 0.0440(10) 0.0449(9) 0.0768(13) -0.0018(9) 0.0108(9) -0.0088(8)
C24 0.0368(9) 0.0738(12) 0.0501(10) -0.0044(9) 0.0107(7) -0.0015(8)

loop_
_atom_type_symbol
_atom_type_description
_atom_type_scat_dispersion_real
_atom_type_scat_dispersion_imag
_atom_type_scat_source
C C 0.0033 0.0016 'International Tables Vol C Tables 4.2.6.8 and 6.1.1.4'
H H 0.0000 0.0000 'International Tables Vol C Tables 4.2.6.8 and 6.1.1.4'
O O 0.0106 0.0060 'International Tables Vol C Tables 4.2.6.8 and 6.1.1.4'

loop_
_geom_angle_atom_site_label_1
_geom_angle_atom_site_label_2
_geom_angle_atom_site_label_3
_geom_angle
_geom_angle_site_symmetry_1
_geom_angle_site_symmetry_3
_geom_angle_publ_flag
C10 O3 C24 117.58(13) . . ?
C16 O4 C13 107.02(10) . . ?
C2 C1 C6 118.12(13) . . ?
C2 C1 C18 121.94(12) . . ?
C6 C1 C18 119.92(12) . . ?
C1 C2 C3 120.82(14) . . ?
C1 C2 H2A 119.6 . . ?
C3 C2 H2A 119.6 . . ?
C4 C3 C2 120.29(15) . . ?
C4 C3 H3A 119.9 . . ?
C2 C3 H3A 119.9 . . ?
C3 C4 C5 119.66(14) . . ?
C3 C4 H4A 120.2 . . ?
C5 C4 H4A 120.2 . . ?
C4 C5 C6 119.99(15) . . ?
C4 C5 H5A 120.0 . . ?
C6 C5 H5A 120.0 . . ?
C5 C6 C1 121.06(14) . . ?
C5 C6 H6A 119.5 . . ?
C1 C6 H6A 119.5 . . ?
C8 C7 C12 117.85(13) . . ?
C8 C7 C16 120.22(12) . . ?
C12 C7 C16 121.85(13) . . ?
C7 C8 C9 121.90(14) . . ?
C7 C8 H8A 119.1 . . ?
C9 C8 H8A 119.1 . . ?
C10 C9 C8 119.41(14) . . ?
C10 C9 H9A 120.3 . . ?
C8 C9 H9A 120.3 . . ?
O3 C10 C11 115.79(13) . . ?
O3 C10 C9 124.78(14) . . ?
C11 C10 C9 119.43(14) . . ?
C12 C11 C10 120.99(14) . . ?
C12 C11 H11A 119.5 . . ?
C10 C11 H11A 119.5 . . ?
C11 C12 C7 120.39(14) . . ?
C11 C12 H12A 119.8 . . ?
C7 C12 H12A 119.8 . . ?
C14 C13 O4 110.08(12) . . ?
C14 C13 C17 133.78(14) . . ?
O4 C13 C17 116.14(13) . . ?
C13 C14 C15 106.11(12) . . ?
C13 C14 C18 126.26(12) . . ?
C15 C14 C18 127.59(12) . . ?
C16 C15 C14 107.49(12) . . ?
C16 C15 H15A 126.3 . . ?
C14 C15 H15A 126.3 . . ?
C15 C16 O4 109.28(12) . . ?
C15 C16 C7 133.39(13) . . ?
O4 C16 C7 117.25(11) . . ?
C13 C17 H17A 109.5 . . ?
C13 C17 H17B 109.5 . . ?
H17A C17 H17B 109.5 . . ?
C13 C17 H17C 109.5 . . ?
H17A C17 H17C 109.5 . . ?
H17B C17 H17C 109.5 . . ?
C14 C18 C1 112.10(11) . . ?
C14 C18 C19 109.09(11) . . ?
C1 C18 C19 112.90(11) . . ?
C14 C18 H18A 107.5 . . ?
C1 C18 H18A 107.5 . . ?
C19 C18 H18A 107.5 . . ?
C20 C19 C22 106.84(11) . . ?
C20 C19 C18 112.08(11) . . ?
C22 C19 C18 110.15(11) . . ?
C20 C19 H19A 109.2 . . ?
C22 C19 H19A 109.2 . . ?
C18 C19 H19A 109.2 . . ?
O2 C20 C21 122.55(14) . . ?
O2 C20 C19 120.99(13) . . ?
C21 C20 C19 116.46(13) . . ?
C20 C21 H21A 109.5 . . ?
C20 C21 H21B 109.5 . . ?
H21A C21 H21B 109.5 . . ?
C20 C21 H21C 109.5 . . ?
H21A C21 H21C 109.5 . . ?
H21B C21 H21C 109.5 . . ?
O1 C22 C23 121.86(14) . . ?
O1 C22 C19 120.07(13) . . ?
C23 C22 C19 118.07(13) . . ?
C22 C23 H23A 109.5 . . ?
C22 C23 H23B 109.5 . . ?
H23A C23 H23B 109.5 . . ?
C22 C23 H23C 109.5 . . ?
H23A C23 H23C 109.5 . . ?
H23B C23 H23C 109.5 . . ?
O3 C24 H24A 109.5 . . ?
O3 C24 H24B 109.5 . . ?
H24A C24 H24B 109.5 . . ?
O3 C24 H24C 109.5 . . ?
H24A C24 H24C 109.5 . . ?
H24B C24 H24C 109.5 . . ?

loop_
_geom_bond_atom_site_label_1
_geom_bond_atom_site_label_2
_geom_bond_distance
_geom_bond_site_symmetry_2
_geom_bond_publ_flag
O1 C22 1.2093(18) . ?
O2 C20 1.2016(18) . ?
O3 C10 1.3699(18) . ?
O3 C24 1.420(2) . ?
O4 C16 1.3710(17) . ?
O4 C13 1.3795(17) . ?
C1 C2 1.386(2) . ?
C1 C6 1.3891(19) . ?
C1 C18 1.5204(19) . ?
C2 C3 1.386(2) . ?
C2 H2A 0.9500 . ?
C3 C4 1.376(2) . ?
C3 H3A 0.9500 . ?
C4 C5 1.378(2) . ?
C4 H4A 0.9500 . ?
C5 C6 1.384(2) . ?
C5 H5A 0.9500 . ?
C6 H6A 0.9500 . ?
C7 C8 1.385(2) . ?
C7 C12 1.396(2) . ?
C7 C16 1.4585(19) . ?
C8 C9 1.385(2) . ?
C8 H8A 0.9500 . ?
C9 C10 1.382(2) . ?
C9 H9A 0.9500 . ?
C10 C11 1.381(2) . ?
C11 C12 1.379(2) . ?
C11 H11A 0.9500 . ?
C12 H12A 0.9500 . ?
C13 C14 1.349(2) . ?
C13 C17 1.480(2) . ?
C14 C15 1.4305(19) . ?
C14 C18 1.5137(18) . ?
C15 C16 1.3519(19) . ?
C15 H15A 0.9500 . ?
C17 H17A 0.9800 . ?
C17 H17B 0.9800 . ?
C17 H17C 0.9800 . ?
C18 C19 1.5381(19) . ?
C18 H18A 1.0000 . ?
C19 C20 1.5295(19) . ?
C19 C22 1.536(2) . ?
C19 H19A 1.0000 . ?
C20 C21 1.491(2) . ?
C21 H21A 0.9800 . ?
C21 H21B 0.9800 . ?
C21 H21C 0.9800 . ?
C22 C23 1.495(2) . ?
C23 H23A 0.9800 . ?
C23 H23B 0.9800 . ?
C23 H23C 0.9800 . ?
C24 H24A 0.9800 . ?
C24 H24B 0.9800 . ?
C24 H24C 0.9800 . ?

loop_
_geom_torsion_atom_site_label_1
_geom_torsion_atom_site_label_2
_geom_torsion_atom_site_label_3
_geom_torsion_atom_site_label_4
_geom_torsion
_geom_torsion_site_symmetry_1
_geom_torsion_site_symmetry_2
_geom_torsion_site_symmetry_3
_geom_torsion_site_symmetry_4
_geom_torsion_publ_flag
C6 C1 C2 C3 -1.6(2) . . . . ?
C18 C1 C2 C3 177.03(13) . . . . ?
C1 C2 C3 C4 -0.5(2) . . . . ?
C2 C3 C4 C5 2.2(2) . . . . ?
C3 C4 C5 C6 -1.7(2) . . . . ?
C4 C5 C6 C1 -0.5(2) . . . . ?
C2 C1 C6 C5 2.1(2) . . . . ?
C18 C1 C6 C5 -176.58(13) . . . . ?
C12 C7 C8 C9 -1.4(2) . . . . ?
C16 C7 C8 C9 175.54(14) . . . . ?
C7 C8 C9 C10 0.1(2) . . . . ?
C24 O3 C10 C11 -175.71(14) . . . . ?
C24 O3 C10 C9 4.1(2) . . . . ?
C8 C9 C10 O3 -178.13(14) . . . . ?
C8 C9 C10 C11 1.7(2) . . . . ?
O3 C10 C11 C12 177.75(14) . . . . ?
C9 C10 C11 C12 -2.1(2) . . . . ?
C10 C11 C12 C7 0.7(2) . . . . ?
C8 C7 C12 C11 1.0(2) . . . . ?
C16 C7 C12 C11 -175.88(14) . . . . ?
C16 O4 C13 C14 0.41(16) . . . . ?
C16 O4 C13 C17 -179.18(14) . . . . ?
O4 C13 C14 C15 0.38(16) . . . . ?
C17 C13 C14 C15 179.87(18) . . . . ?
O4 C13 C14 C18 -177.70(12) . . . . ?
C17 C13 C14 C18 1.8(3) . . . . ?
C13 C14 C15 C16 -1.04(15) . . . . ?
C18 C14 C15 C16 177.00(13) . . . . ?
C14 C15 C16 O4 1.31(15) . . . . ?
C14 C15 C16 C7 -175.13(14) . . . . ?
C13 O4 C16 C15 -1.08(15) . . . . ?
C13 O4 C16 C7 176.01(12) . . . . ?
C8 C7 C16 C15 2.8(2) . . . . ?
C12 C7 C16 C15 179.65(15) . . . . ?
C8 C7 C16 O4 -173.38(12) . . . . ?
C12 C7 C16 O4 3.43(19) . . . . ?
C13 C14 C18 C1 -87.76(17) . . . . ?
C15 C14 C18 C1 94.57(16) . . . . ?
C13 C14 C18 C19 146.44(14) . . . . ?
C15 C14 C18 C19 -31.23(18) . . . . ?
C2 C1 C18 C14 -69.61(16) . . . . ?
C6 C1 C18 C14 109.03(14) . . . . ?
C2 C1 C18 C19 54.09(17) . . . . ?
C6 C1 C18 C19 -127.28(13) . . . . ?
C14 C18 C19 C20 -177.56(11) . . . . ?
C1 C18 C19 C20 57.10(15) . . . . ?
C14 C18 C19 C22 -58.76(14) . . . . ?
C1 C18 C19 C22 175.90(11) . . . . ?
C22 C19 C20 O2 -91.23(16) . . . . ?
C18 C19 C20 O2 29.51(19) . . . . ?
C22 C19 C20 C21 87.77(17) . . . . ?
C18 C19 C20 C21 -151.49(15) . . . . ?
C20 C19 C22 O1 75.59(16) . . . . ?
C18 C19 C22 O1 -46.37(17) . . . . ?
C20 C19 C22 C23 -104.27(15) . . . . ?
C18 C19 C22 C23 133.77(13) . . . . ?
